data_8103563
loop_
_publ_author_name
'Kluefers, P.'
'Mewis, A.'
'Schuster, H.U.'

_publ_section_title
;
 (A B2 X2) - Verbindungen im Ca Al2 Si2 -Typ, VI. Zur Struktur von Th Cu2
 P2, Yb Zn2 P2 und Yb Zn Cu P2 sowie den verwandten Verbindungen Yb Cu3 P2
 und Yb Cu2 P2
;
_journal_name_full 'Zeitschrift fuer Kristallographie (149,1979-)'
_journal_page_first 211
_journal_page_last 225
_journal_volume 149
_journal_year 1979
_chemical_formula_sum 'Cu2 P2 Th'
_chemical_name_systematic 'Th Cu2 P2'
_space_group_IT_number 164
_symmetry_space_group_name_Hall '-P 3 2"'
_symmetry_space_group_name_H-M 'P -3 m 1'
_cell_angle_alpha 90
_cell_angle_beta 90
_cell_angle_gamma 120
_cell_formula_units_Z 1
_cell_length_a 4.028
_cell_length_b 4.028
_cell_length_c 6.469
_cell_volume 90.896
_citation_journal_id_ASTM ZEKRDZ
_cod_data_source_file Kluefers_ZEKRDZ_1979_258.cif
_cod_data_source_block Cu2P2Th1
_cod_original_cell_volume 90.8964
_cod_original_formula_sum 'Cu2 P2 Th1'
_cod_database_code 8103563

loop_
_symmetry_equiv_pos_as_xyz
x,y,z
-y,x-y,z
-x+y,-x,z
y,x,-z
-x,-x+y,-z
x-y,-y,-z
-x,-y,-z
y,-x+y,-z
x-y,x,-z
-y,-x,z
x,x-y,z
-x+y,y,z

loop_
_atom_site_label
_atom_site_type_symbol
_atom_site_fract_x
_atom_site_fract_y
_atom_site_fract_z
_atom_site_occupancy
_atom_site_U_iso_or_equiv
P1 P-3 0.3333 0.6667 0.2645 1 0.0
Cu1 Cu+1 0.3333 0.6667 0.637 1 0.0
Th1 Th+4 0 0 0 1 0.0
